data_7239651
loop_
_publ_author_name
'Arenaza-Corona, Antonino'
'Villamil-Ramos, Ra\'ul'
'Guerrero-\'Alvarez, Jorge'
'H\"opfl, Herbert'
'Barba, Victor'

_publ_section_title
;
 Bis-Dithiocarbamates derived from 1,10-diaza-18-crown-6 as ligand tectons
 for 1D, 2D and 3D supramolecular structure arrangements
;
_journal_issue 6
_journal_name_full CrystEngComm
_journal_page_first 1063
_journal_page_last 1077
_journal_paper_doi 10.1039/C9CE01755K
_journal_volume 22
_journal_year 2020
_chemical_formula_moiety 'C17 H36 K2 N2 O7 S4'
_chemical_formula_sum 'C17 H36 K2 N2 O7 S4'
_chemical_formula_weight 586.92
_space_group_crystal_system triclinic
_space_group_IT_number 2
_space_group_name_Hall '-P 1'
_space_group_name_H-M_alt 'P -1'
_atom_sites_solution_hydrogens mixed
_atom_sites_solution_primary iterative
_audit_creation_date 2016-02-26
_audit_creation_method
;
Olex2 1.2
(compiled 2016.02.19 svn.r3266 for OlexSys, GUI svn.r5155)
;
_audit_update_record
;
2019-08-01 deposited with the CCDC.	2019-12-20 downloaded from the CCDC.
;
_cell_angle_alpha 85.635(2)
_cell_angle_beta 76.008(2)
_cell_angle_gamma 71.521(3)
_cell_formula_units_Z 2
_cell_length_a 8.4198(3)
_cell_length_b 10.7476(3)
_cell_length_c 16.4180(4)
_cell_measurement_reflns_used 6818
_cell_measurement_temperature 100.01(10)
_cell_measurement_theta_max 72.5410
_cell_measurement_theta_min 4.3300
_cell_volume 1367.30(8)
_computing_cell_refinement
;
CrysAlisPro, Agilent Technologies,
Version 1.171.37.35 (release 13-08-2014 CrysAlis171 .NET)
(compiled Aug 13 2014,18:06:01)
;
_computing_data_collection
;
CrysAlisPro, Agilent Technologies,
Version 1.171.37.35 (release 13-08-2014 CrysAlis171 .NET)
(compiled Aug 13 2014,18:06:01)
;
_computing_data_reduction
;
CrysAlisPro, Agilent Technologies,
Version 1.171.37.35 (release 13-08-2014 CrysAlis171 .NET)
(compiled Aug 13 2014,18:06:01)
;
_computing_molecular_graphics 'Olex2 (Dolomanov et al., 2009)'
_computing_publication_material 'Olex2 (Dolomanov et al., 2009)'
_computing_structure_refinement 'ShelXL (Sheldrick, 2015)'
_computing_structure_solution
;
Superflip (Palatinus & Chapuis, 2007;Palatinus & van der Lee, 2008;
Palatinus et al., 2012)
;
_diffrn_ambient_environment N~2~
_diffrn_ambient_temperature 100.01(10)
_diffrn_detector 'CCD plate'
_diffrn_detector_area_resol_mean 8.0769
_diffrn_detector_type EosS2
_diffrn_measured_fraction_theta_full 0.999
_diffrn_measured_fraction_theta_max 0.970
_diffrn_measurement_details
;
#__ type_ start__ end____ width___ exp.time_
  1 omega   16.00  101.00   1.0000    1.0000
omega____ theta____ kappa____ phi______ frames
    -       36.8926   19.0000   30.0000 85

#__ type_ start__ end____ width___ exp.time_
  2 omega   41.00   67.00   1.0000    1.0000
omega____ theta____ kappa____ phi______ frames
    -       36.8926   57.0000   60.0000 26

#__ type_ start__ end____ width___ exp.time_
  3 omega   24.00   93.00   1.0000    1.0000
omega____ theta____ kappa____ phi______ frames
    -       36.8926   57.0000   90.0000 69

#__ type_ start__ end____ width___ exp.time_
  4 omega   41.00   96.00   1.0000    1.0000
omega____ theta____ kappa____ phi______ frames
    -      108.0000  -45.0000  -30.0000 55

#__ type_ start__ end____ width___ exp.time_
  5 omega   62.00  109.00   1.0000    1.0000
omega____ theta____ kappa____ phi______ frames
    -      108.0000  -95.0000   30.0000 47

#__ type_ start__ end____ width___ exp.time_
  6 omega   65.00  114.00   1.0000    1.0000
omega____ theta____ kappa____ phi______ frames
    -      108.0000 -111.0000    0.0000 49

#__ type_ start__ end____ width___ exp.time_
  7 omega   61.00   98.00   1.0000    1.0000
omega____ theta____ kappa____ phi______ frames
    -      108.0000  -45.0000   90.0000 37

#__ type_ start__ end____ width___ exp.time_
  8 omega   52.00   91.00   1.0000    1.0000
omega____ theta____ kappa____ phi______ frames
    -      108.0000  -30.0000   60.0000 39

#__ type_ start__ end____ width___ exp.time_
  9 omega   45.00   71.00   1.0000    1.0000
omega____ theta____ kappa____ phi______ frames
    -      108.0000  -30.0000   30.0000 26

#__ type_ start__ end____ width___ exp.time_
 10 omega   41.00  109.00   1.0000    1.0000
omega____ theta____ kappa____ phi______ frames
    -      108.0000  -95.0000  120.0000 68

#__ type_ start__ end____ width___ exp.time_
 11 omega   51.00   88.00   1.0000    1.0000
omega____ theta____ kappa____ phi______ frames
    -       36.8926 -125.0000  120.0000 37

#__ type_ start__ end____ width___ exp.time_
 12 omega   38.00   76.00   1.0000    1.0000
omega____ theta____ kappa____ phi______ frames
    -       36.8926 -125.0000   30.0000 38

#__ type_ start__ end____ width___ exp.time_
 13 omega   53.00   79.00   1.0000    1.0000
omega____ theta____ kappa____ phi______ frames
    -       36.8926 -125.0000  -60.0000 26

#__ type_ start__ end____ width___ exp.time_
 14 omega   43.00   91.00   1.0000    1.0000
omega____ theta____ kappa____ phi______ frames
    -      108.0000  -30.0000 -150.0000 48

#__ type_ start__ end____ width___ exp.time_
 15 omega   60.00  107.00   1.0000    1.0000
omega____ theta____ kappa____ phi______ frames
    -      108.0000  -95.0000 -150.0000 47

#__ type_ start__ end____ width___ exp.time_
 16 omega   49.00   76.00   1.0000    1.0000
omega____ theta____ kappa____ phi______ frames
    -      108.0000  -30.0000 -180.0000 27

#__ type_ start__ end____ width___ exp.time_
 17 omega   39.00  177.00   1.0000    1.0000
omega____ theta____ kappa____ phi______ frames
    -      108.0000    0.0000 -120.0000 138

#__ type_ start__ end____ width___ exp.time_
 18 omega  120.00  162.00   1.0000    1.0000
omega____ theta____ kappa____ phi______ frames
    -      108.0000   45.0000  -90.0000 42

#__ type_ start__ end____ width___ exp.time_
 19 omega   71.00  120.00   1.0000    1.0000
omega____ theta____ kappa____ phi______ frames
    -      108.0000  178.0000 -180.0000 49

#__ type_ start__ end____ width___ exp.time_
 20 omega   12.00  103.00   1.0000    1.0000
omega____ theta____ kappa____ phi______ frames
    -       36.8926   77.0000 -150.0000 91

#__ type_ start__ end____ width___ exp.time_
 21 omega   44.00   96.00   1.0000    1.0000
omega____ theta____ kappa____ phi______ frames
    -      108.0000  -45.0000  -90.0000 52

#__ type_ start__ end____ width___ exp.time_
 22 omega   42.00   80.00   1.0000    1.0000
omega____ theta____ kappa____ phi______ frames
    -      108.0000  -77.0000  -90.0000 38

#__ type_ start__ end____ width___ exp.time_
 23 omega   -3.00   53.00   1.0000    1.0000
omega____ theta____ kappa____ phi______ frames
    -       36.8926  -38.0000 -150.0000 56

#__ type_ start__ end____ width___ exp.time_
 24 omega   41.00   97.00   1.0000    1.0000
omega____ theta____ kappa____ phi______ frames
    -      108.0000  -45.0000  150.0000 56

#__ type_ start__ end____ width___ exp.time_
 25 omega  -19.00   52.00   1.0000    1.0000
omega____ theta____ kappa____ phi______ frames
    -       36.8926  -38.0000   90.0000 71
;
_diffrn_measurement_device 'four-circle diffractometer'
_diffrn_measurement_device_type 'SuperNova, Dual, Cu at zero, EosS2'
_diffrn_measurement_method '\w scans'
_diffrn_orient_matrix_UB_11 0.0738811000
_diffrn_orient_matrix_UB_12 -0.1498858000
_diffrn_orient_matrix_UB_13 -0.0117660000
_diffrn_orient_matrix_UB_21 0.1113023000
_diffrn_orient_matrix_UB_22 -0.0072250000
_diffrn_orient_matrix_UB_23 0.0632142000
_diffrn_orient_matrix_UB_31 -0.1464632000
_diffrn_orient_matrix_UB_32 -0.0179764000
_diffrn_orient_matrix_UB_33 0.0722296000
_diffrn_radiation_monochromator mirror
_diffrn_radiation_probe x-ray
_diffrn_radiation_type CuK\a
_diffrn_radiation_wavelength 1.54184
_diffrn_reflns_av_R_equivalents 0.0165
_diffrn_reflns_av_unetI/netI 0.0248
_diffrn_reflns_Laue_measured_fraction_full 0.999
_diffrn_reflns_Laue_measured_fraction_max 0.970
_diffrn_reflns_limit_h_max 9
_diffrn_reflns_limit_h_min -10
_diffrn_reflns_limit_k_max 10
_diffrn_reflns_limit_k_min -13
_diffrn_reflns_limit_l_max 20
_diffrn_reflns_limit_l_min -17
_diffrn_reflns_number 8994
_diffrn_reflns_point_group_measured_fraction_full 0.999
_diffrn_reflns_point_group_measured_fraction_max 0.970
_diffrn_reflns_theta_full 67.684
_diffrn_reflns_theta_max 72.697
_diffrn_reflns_theta_min 4.337
_diffrn_source 'sealed X-ray tube'
_diffrn_source_type 'SuperNova (Cu) X-ray Source'
_exptl_absorpt_coefficient_mu 6.247
_exptl_absorpt_correction_T_max 1.00000
_exptl_absorpt_correction_T_min 0.72701
_exptl_absorpt_correction_type multi-scan
_exptl_absorpt_process_details
;
CrysAlisPro, Agilent Technologies,
Version 1.171.37.35 (release 13-08-2014 CrysAlis171 .NET)
(compiled Aug 13 2014,18:06:01)
Empirical absorption correction using spherical harmonics,
 implemented in SCALE3 ABSPACK scaling algorithm.
;
_exptl_crystal_colour 'clear light colourless'
_exptl_crystal_colour_lustre clear
_exptl_crystal_colour_modifier light
_exptl_crystal_colour_primary colourless
_exptl_crystal_density_diffrn 1.426
_exptl_crystal_description prism
_exptl_crystal_F_000 620
_exptl_crystal_size_max 0.32
_exptl_crystal_size_mid 0.28
_exptl_crystal_size_min 0.17
_refine_diff_density_max 0.514
_refine_diff_density_min -0.347
_refine_diff_density_rms 0.055
_refine_ls_extinction_method none
_refine_ls_goodness_of_fit_ref 1.062
_refine_ls_hydrogen_treatment mixed
_refine_ls_matrix_type full
_refine_ls_number_parameters 353
_refine_ls_number_reflns 5287
_refine_ls_number_restraints 0
_refine_ls_restrained_S_all 1.062
_refine_ls_R_factor_all 0.0270
_refine_ls_R_factor_gt 0.0261
_refine_ls_shift/su_max 0.002
_refine_ls_shift/su_mean 0.000
_refine_ls_structure_factor_coef Fsqd
_refine_ls_weighting_details 'w=1/[\s^2^(Fo^2^)+(0.0338P)^2^+0.4715P] where P=(Fo^2^+2Fc^2^)/3'
_refine_ls_weighting_scheme calc
_refine_ls_wR_factor_gt 0.0664
_refine_ls_wR_factor_ref 0.0672
_reflns_Friedel_coverage 0.000
_reflns_number_gt 5145
_reflns_number_total 5287
_reflns_threshold_expression 'I > 2\s(I)'
_cod_data_source_file c9ce01755k2.cif
_cod_data_source_block e51vb
_cod_depositor_comments
;Adding full bibliography for 7239651--7239656.cif.

 Adding full bibliography for 7239651--7239656.cif.
;
_cod_original_cell_volume 1367.30(7)
_cod_database_code 7239651
_chemical_oxdiff_formula 'C H N O S K'
_shelx_space_group_comment
;
The symmetry employed for this shelxl refinement is uniquely defined
by the following loop, which should always be used as a source of
symmetry information in preference to the above space-group names.
They are only intended as comments.
;
_reflns_odcompleteness_completeness 99.74
_reflns_odcompleteness_iscentric 1
_reflns_odcompleteness_theta 66.97
_olex2_refinement_description
;
1. Fixed Uiso
 At 1.2 times of:
  All C(H,H) groups
2.a Secondary CH2 refined with riding coordinates:
 C2(H2a,H2b), C3(H3a,H3b), C4(H4a,H4b), C7(H7a,H7b), C8(H8a,H8b), C9(H9a,H9b),
 C10(H10a,H10b), C11(H11a,H11b), C12(H12a,H12b), C13(H13a,H13b)
;
_shelx_shelxl_version_number 2014/7
_olex2_date_sample_data_collection 2015-12-02
_olex2_submission_special_instructions 'No special instructions were received'

loop_
_space_group_symop_operation_xyz
'x, y, z'
'-x, -y, -z'

loop_
_atom_site_label
_atom_site_type_symbol
_atom_site_fract_x
_atom_site_fract_y
_atom_site_fract_z
_atom_site_U_iso_or_equiv
_atom_site_adp_type
_atom_site_occupancy
_atom_site_site_symmetry_order
_atom_site_calc_flag
_atom_site_refinement_flags_posn
K1 K 0.25742(4) 0.74774(3) 0.24837(2) 0.01241(8) Uani 1 1 d .
K2 K 0.16592(4) 1.02873(3) 0.40670(2) 0.01588(8) Uani 1 1 d .
S1 S 0.37228(5) 0.94464(4) -0.15606(2) 0.01889(9) Uani 1 1 d .
S2 S 0.71507(5) 0.76418(4) -0.13854(2) 0.02061(9) Uani 1 1 d .
S3 S 0.21407(5) 0.74574(4) 0.50451(2) 0.01695(9) Uani 1 1 d .
S4 S -0.07275(5) 0.83410(3) 0.41558(2) 0.01347(8) Uani 1 1 d .
O1 O 0.16114(13) 0.75469(10) 0.09449(6) 0.0147(2) Uani 1 1 d .
O2 O 0.04409(14) 0.61023(10) 0.24002(6) 0.0131(2) Uani 1 1 d .
O3 O 0.44801(13) 0.49481(11) 0.28994(6) 0.0163(2) Uani 1 1 d .
O4 O 0.57780(14) 0.59260(10) 0.13425(6) 0.0159(2) Uani 1 1 d .
O5 O 0.46250(14) 0.86916(11) 0.29013(7) 0.0179(2) Uani 1 1 d .
O6 O 0.13930(14) 1.02337(11) 0.24320(7) 0.0174(2) Uani 1 1 d .
N1 N 0.44873(17) 0.85213(12) -0.01067(8) 0.0143(3) Uani 1 1 d .
N2 N 0.13412(16) 0.58720(12) 0.41468(7) 0.0119(2) Uani 1 1 d .
C2 C 0.2743(2) 0.92997(15) 0.03130(9) 0.0172(3) Uani 1 1 d .
H2A H 0.2424 1.0117 0.0009 0.021 Uiso 1 1 calc R
H2B H 0.2757 0.9516 0.0874 0.021 Uiso 1 1 calc R
C3 C 0.1371(2) 0.86369(15) 0.03823(9) 0.0167(3) Uani 1 1 d .
H3A H 0.0244 0.9265 0.0582 0.020 Uiso 1 1 calc R
H3B H 0.1419 0.8337 -0.0168 0.020 Uiso 1 1 calc R
C4 C 0.0252(2) 0.69800(16) 0.10313(9) 0.0165(3) Uani 1 1 d .
H4A H 0.0177 0.6765 0.0481 0.020 Uiso 1 1 calc R
H4B H -0.0836 0.7607 0.1294 0.020 Uiso 1 1 calc R
C5 C 0.0591(2) 0.57600(16) 0.15580(9) 0.0158(3) Uani 1 1 d .
C6 C 0.0617(2) 0.49791(15) 0.29410(9) 0.0137(3) Uani 1 1 d .
C7 C 0.00965(19) 0.54226(15) 0.38470(9) 0.0131(3) Uani 1 1 d .
H7A H -0.0981 0.6132 0.3925 0.016 Uiso 1 1 calc R
H7B H -0.0119 0.4701 0.4200 0.016 Uiso 1 1 calc R
C8 C 0.28452(19) 0.48103(15) 0.43091(9) 0.0146(3) Uani 1 1 d .
H8A H 0.2706 0.3974 0.4217 0.018 Uiso 1 1 calc R
H8B H 0.2871 0.4847 0.4894 0.018 Uiso 1 1 calc R
C9 C 0.4548(2) 0.48722(16) 0.37676(9) 0.0168(3) Uani 1 1 d .
H9A H 0.4793 0.5636 0.3919 0.020 Uiso 1 1 calc R
H9B H 0.5462 0.4097 0.3860 0.020 Uiso 1 1 calc R
C10 C 0.6069(2) 0.42443(15) 0.23683(9) 0.0170(3) Uani 1 1 d .
H10A H 0.6291 0.3309 0.2463 0.020 Uiso 1 1 calc R
H10B H 0.7002 0.4490 0.2489 0.020 Uiso 1 1 calc R
C11 C 0.5964(2) 0.45676(15) 0.14699(9) 0.0167(3) Uani 1 1 d .
H11A H 0.7000 0.4046 0.1092 0.020 Uiso 1 1 calc R
H11B H 0.4986 0.4375 0.1359 0.020 Uiso 1 1 calc R
C12 C 0.5737(2) 0.63132(15) 0.04962(9) 0.0162(3) Uani 1 1 d .
H12A H 0.4753 0.6180 0.0350 0.019 Uiso 1 1 calc R
H12B H 0.6776 0.5802 0.0115 0.019 Uiso 1 1 calc R
C13 C 0.5606(2) 0.77668(15) 0.04372(9) 0.0166(3) Uani 1 1 d .
H13A H 0.5168 0.8144 0.0996 0.020 Uiso 1 1 calc R
H13B H 0.6749 0.7846 0.0225 0.020 Uiso 1 1 calc R
C1 C 0.5080(2) 0.85454(14) -0.09494(9) 0.0142(3) Uani 1 1 d .
C14 C 0.09409(19) 0.71164(15) 0.44334(8) 0.0120(3) Uani 1 1 d .
C15 C 0.6203(2) 0.77981(18) 0.30338(12) 0.0239(4) Uani 1 1 d .
C16 C -0.0350(2) 1.0830(2) 0.23914(14) 0.0325(4) Uani 1 1 d .
O7 O 0.61837(17) 0.82197(12) 0.65327(8) 0.0224(3) Uani 1 1 d .
C17 C 0.4889(2) 0.87508(19) 0.60720(12) 0.0256(4) Uani 1 1 d .
H15A H 0.706(3) 0.821(2) 0.2945(14) 0.034(6) Uiso 1 1 d .
H17A H 0.396(3) 0.838(2) 0.6258(14) 0.036(6) Uiso 1 1 d .
H6 H 0.192(3) 1.075(2) 0.2202(13) 0.027(6) Uiso 1 1 d .
H17B H 0.537(3) 0.855(2) 0.5468(17) 0.049(7) Uiso 1 1 d .
H5 H 0.489(3) 0.924(2) 0.2547(14) 0.031(6) Uiso 1 1 d .
H15B H 0.597(3) 0.748(2) 0.3618(15) 0.039(6) Uiso 1 1 d .
H15C H 0.663(3) 0.706(2) 0.2642(14) 0.030(6) Uiso 1 1 d .
H17C H 0.442(3) 0.969(3) 0.6110(15) 0.046(7) Uiso 1 1 d .
H16A H -0.088(3) 1.160(3) 0.2772(17) 0.055(8) Uiso 1 1 d .
H7 H 0.577(3) 0.835(3) 0.6985(17) 0.047(8) Uiso 1 1 d .
H16B H -0.046(3) 1.121(3) 0.1820(17) 0.052(7) Uiso 1 1 d .
H16C H -0.094(3) 1.018(3) 0.2546(17) 0.055(8) Uiso 1 1 d .
H6A H 0.182(2) 0.4386(19) 0.2795(11) 0.016(5) Uiso 1 1 d .
H6B H -0.016(2) 0.4514(19) 0.2862(11) 0.017(5) Uiso 1 1 d .
H5A H -0.024(2) 0.5321(19) 0.1540(12) 0.019(5) Uiso 1 1 d .
H5B H 0.170(3) 0.5141(19) 0.1329(12) 0.020(5) Uiso 1 1 d .

loop_
_atom_site_aniso_label
_atom_site_aniso_U_11
_atom_site_aniso_U_22
_atom_site_aniso_U_33
_atom_site_aniso_U_23
_atom_site_aniso_U_13
_atom_site_aniso_U_12
K1 0.01472(15) 0.01198(15) 0.01119(14) -0.00035(11) -0.00259(11) -0.00525(12)
K2 0.02033(16) 0.01637(16) 0.01173(15) -0.00323(12) -0.00095(12) -0.00805(13)
S1 0.0244(2) 0.0206(2) 0.01189(17) 0.00354(14) -0.00421(14) -0.00803(16)
S2 0.0227(2) 0.01425(19) 0.01896(19) 0.00014(14) 0.00410(15) -0.00426(15)
S3 0.02129(19) 0.01602(19) 0.01633(18) -0.00169(14) -0.00992(15) -0.00508(15)
S4 0.01523(17) 0.01270(18) 0.01172(16) -0.00199(13) -0.00407(13) -0.00207(13)
O1 0.0174(5) 0.0146(5) 0.0130(5) 0.0050(4) -0.0042(4) -0.0066(4)
O2 0.0205(5) 0.0116(5) 0.0085(5) 0.0006(4) -0.0036(4) -0.0065(4)
O3 0.0145(5) 0.0199(6) 0.0095(5) 0.0011(4) -0.0012(4) 0.0001(4)
O4 0.0260(6) 0.0125(5) 0.0095(5) 0.0019(4) -0.0037(4) -0.0071(4)
O5 0.0156(5) 0.0172(6) 0.0214(6) 0.0014(5) -0.0048(4) -0.0060(5)
O6 0.0172(5) 0.0180(6) 0.0170(5) 0.0023(4) -0.0035(4) -0.0062(5)
N1 0.0195(6) 0.0120(6) 0.0111(6) -0.0001(5) -0.0022(5) -0.0056(5)
N2 0.0150(6) 0.0112(6) 0.0094(5) 0.0009(4) -0.0023(5) -0.0047(5)
C2 0.0243(8) 0.0124(7) 0.0115(7) -0.0001(5) 0.0014(6) -0.0050(6)
C3 0.0193(8) 0.0149(8) 0.0127(7) 0.0049(6) -0.0024(6) -0.0029(6)
C4 0.0189(7) 0.0202(8) 0.0127(7) 0.0024(6) -0.0055(6) -0.0084(6)
C5 0.0240(8) 0.0158(8) 0.0097(7) -0.0008(6) -0.0036(6) -0.0090(7)
C6 0.0204(8) 0.0112(7) 0.0115(7) 0.0007(5) -0.0041(6) -0.0077(6)
C7 0.0169(7) 0.0133(7) 0.0109(7) 0.0004(5) -0.0014(5) -0.0084(6)
C8 0.0190(7) 0.0113(7) 0.0114(7) 0.0022(5) -0.0036(6) -0.0021(6)
C9 0.0182(8) 0.0193(8) 0.0109(7) 0.0017(6) -0.0046(6) -0.0026(6)
C10 0.0160(7) 0.0145(7) 0.0144(7) 0.0019(6) -0.0002(6) 0.0007(6)
C11 0.0221(8) 0.0122(7) 0.0126(7) -0.0001(6) -0.0002(6) -0.0037(6)
C12 0.0244(8) 0.0134(7) 0.0096(7) 0.0007(5) -0.0039(6) -0.0045(6)
C13 0.0246(8) 0.0152(8) 0.0129(7) 0.0020(6) -0.0067(6) -0.0089(6)
C1 0.0220(8) 0.0096(7) 0.0126(7) -0.0004(5) -0.0017(6) -0.0088(6)
C14 0.0149(7) 0.0142(7) 0.0064(6) 0.0003(5) 0.0003(5) -0.0057(6)
C15 0.0192(8) 0.0233(9) 0.0306(9) 0.0017(7) -0.0099(7) -0.0058(7)
C16 0.0198(9) 0.0407(12) 0.0363(11) 0.0126(9) -0.0110(8) -0.0078(8)
O7 0.0303(7) 0.0215(6) 0.0159(6) -0.0024(5) -0.0023(5) -0.0105(5)
C17 0.0283(9) 0.0255(10) 0.0254(9) -0.0034(7) -0.0057(7) -0.0113(8)

loop_
_atom_type_symbol
_atom_type_description
_atom_type_scat_dispersion_real
_atom_type_scat_dispersion_imag
_atom_type_scat_source
C C 0.0181 0.0091 'International Tables Vol C Tables 4.2.6.8 and 6.1.1.4'
H H 0.0000 0.0000 'International Tables Vol C Tables 4.2.6.8 and 6.1.1.4'
K K 0.3868 1.0657 'International Tables Vol C Tables 4.2.6.8 and 6.1.1.4'
N N 0.0311 0.0180 'International Tables Vol C Tables 4.2.6.8 and 6.1.1.4'
O O 0.0492 0.0322 'International Tables Vol C Tables 4.2.6.8 and 6.1.1.4'
S S 0.3331 0.5567 'International Tables Vol C Tables 4.2.6.8 and 6.1.1.4'

loop_
_geom_angle_atom_site_label_1
_geom_angle_atom_site_label_2
_geom_angle_atom_site_label_3
_geom_angle
_geom_angle_site_symmetry_1
_geom_angle_site_symmetry_3
S4 K1 C5 93.39(3) . .
S4 K1 C6 70.53(3) . .
S4 K1 C15 107.56(3) . .
O1 K1 S4 114.53(2) . .
O1 K1 O4 76.54(3) . .
O1 K1 N2 125.45(3) . .
O1 K1 C5 43.26(3) . .
O1 K1 C6 82.66(3) . .
O1 K1 C14 137.00(4) . .
O1 K1 C15 133.77(4) . .
O2 K1 S4 73.23(2) . .
O2 K1 O1 63.14(3) . .
O2 K1 O3 79.06(3) . .
O2 K1 O4 100.75(3) . .
O2 K1 O5 168.15(3) . .
O2 K1 O6 119.68(3) . .
O2 K1 N2 62.31(3) . .
O2 K1 C5 22.35(3) . .
O2 K1 C6 21.95(3) . .
O2 K1 C14 78.20(3) . .
O2 K1 C15 151.95(4) . .
O3 K1 S4 103.25(2) . .
O3 K1 O1 112.82(3) . .
O3 K1 O4 57.83(3) . .
O3 K1 N2 55.79(3) . .
O3 K1 C5 83.23(4) . .
O3 K1 C6 60.03(3) . .
O3 K1 C14 74.90(3) . .
O3 K1 C15 73.46(4) . .
O4 K1 S4 161.08(2) . .
O4 K1 N2 113.39(3) . .
O4 K1 C5 84.72(3) . .
O4 K1 C6 97.04(3) . .
O4 K1 C14 131.61(4) . .
O4 K1 C15 69.14(4) . .
O5 K1 S4 98.55(3) . .
O5 K1 O1 128.69(3) . .
O5 K1 O3 94.95(3) . .
O5 K1 O4 84.30(3) . .
O5 K1 O6 64.69(3) . .
O5 K1 N2 105.86(3) . .
O5 K1 C5 168.02(4) . .
O5 K1 C6 147.44(4) . .
O5 K1 C14 90.41(4) . .
O5 K1 C15 21.99(4) . .
O6 K1 S4 75.29(2) . .
O6 K1 O1 86.31(3) . .
O6 K1 O3 158.69(3) . .
O6 K1 O4 122.11(3) . .
O6 K1 N2 121.33(3) . .
O6 K1 C5 118.01(4) . .
O6 K1 C6 135.34(4) . .
O6 K1 C14 97.89(4) . .
O6 K1 C15 86.59(4) . .
N2 K1 S4 47.78(2) . .
N2 K1 C5 82.97(3) . .
N2 K1 C6 43.86(3) . .
N2 K1 C15 96.76(4) . .
C5 K1 C6 39.45(3) . .
C5 K1 C15 151.49(4) . .
C14 K1 S4 30.34(3) . .
C14 K1 N2 24.35(3) . .
C14 K1 C5 100.49(4) . .
C14 K1 C6 64.40(4) . .
C14 K1 C15 89.23(4) . .
C15 K1 C6 130.56(4) . .
K1 K2 H6 56.9(4) . .
K2 K2 K1 105.694(13) 2_576 .
K2 K2 H6 136.5(4) 2_576 .
S3 K2 K1 129.491(12) 2_576 .
S3 K2 K1 69.582(10) . .
S3 K2 K2 54.138(11) 2_576 2_576
S3 K2 K2 57.215(11) . 2_576
S3 K2 S3 111.353(12) . 2_576
S3 K2 S4 53.879(10) . .
S3 K2 C16 80.23(4) 2_576 .
S3 K2 C16 118.09(4) . .
S3 K2 C17 109.85(4) . 2_676
S3 K2 H6 103.3(4) 2_576 .
S3 K2 H6 126.5(4) . .
S4 K2 K1 157.387(13) 2_576 .
S4 K2 K1 54.559(9) . .
S4 K2 K2 55.938(10) 2_576 2_576
S4 K2 K2 52.911(10) . 2_576
S4 K2 S3 88.269(12) 2_576 .
S4 K2 S3 53.746(10) 2_576 2_576
S4 K2 S3 84.271(12) . 2_576
S4 K2 S4 108.849(12) 2_576 .
S4 K2 C16 68.34(4) . .
S4 K2 C16 133.46(4) 2_576 .
S4 K2 C17 79.26(3) 2_576 2_676
S4 K2 C17 160.18(4) . 2_676
S4 K2 H6 145.0(4) 2_576 .
S4 K2 H6 92.2(4) . .
O5 K2 K1 43.78(2) . .
O5 K2 K2 136.70(3) . 2_576
O5 K2 S3 164.44(3) . 2_576
O5 K2 S3 80.62(3) . .
O5 K2 S4 95.84(3) . .
O5 K2 S4 139.26(3) . 2_576
O5 K2 C16 85.34(4) . .
O5 K2 C17 68.29(4) . 2_676
O5 K2 H6 61.2(4) . .
O6 K2 K1 46.11(2) . .
O6 K2 K2 123.31(3) . 2_576
O6 K2 S3 102.02(3) . 2_576
O6 K2 S3 114.53(3) . .
O6 K2 S4 76.73(3) . .
O6 K2 S4 152.87(3) . 2_576
O6 K2 O5 63.08(3) . .
O6 K2 C16 22.62(4) . .
O6 K2 O7 85.86(4) . 2_676
O6 K2 C17 104.57(4) . 2_676
O6 K2 H6 15.5(4) . .
C16 K2 K1 59.44(4) . .
C16 K2 K2 104.87(4) . 2_576
C16 K2 H6 31.7(4) . .
O7 K2 K1 109.86(3) 2_676 .
O7 K2 K2 144.18(3) 2_676 2_576
O7 K2 S3 103.50(3) 2_676 2_576
O7 K2 S3 133.60(3) 2_676 .
O7 K2 S4 162.14(3) 2_676 .
O7 K2 S4 88.49(3) 2_676 2_576
O7 K2 O5 72.33(4) 2_676 .
O7 K2 C16 96.80(4) 2_676 .
O7 K2 C17 24.76(4) 2_676 2_676
O7 K2 H6 70.5(4) 2_676 .
C17 K2 K1 111.85(3) 2_676 .
C17 K2 K2 131.79(3) 2_676 2_576
C17 K2 S3 114.27(4) 2_676 2_576
C17 K2 C16 119.76(5) 2_676 .
C17 K2 H6 90.2(4) 2_676 .
K2 S3 K2 68.646(12) . 2_576
C14 S3 K2 83.42(5) . 2_576
C14 S3 K2 87.11(5) . .
K2 S4 K1 139.265(14) 2_576 .
K2 S4 K1 71.868(11) . .
K2 S4 K2 71.152(12) 2_576 .
C14 S4 K1 70.51(5) . .
C14 S4 K2 90.68(5) . 2_576
C14 S4 K2 86.41(5) . .
C3 O1 K1 125.69(9) . .
C3 O1 C4 109.86(11) . .
C4 O1 K1 110.90(8) . .
C5 O2 K1 111.59(8) . .
C5 O2 C6 111.59(11) . .
C6 O2 K1 113.42(8) . .
C9 O3 K1 111.18(8) . .
C10 O3 K1 121.61(8) . .
C10 O3 C9 112.51(11) . .
C11 O4 K1 109.15(8) . .
C11 O4 C12 112.02(11) . .
C12 O4 K1 109.64(9) . .
K1 O5 K2 88.59(3) . .
K1 O5 H5 114.1(16) . .
K2 O5 H5 102.9(15) . .
C15 O5 K1 112.86(10) . .
C15 O5 K2 130.93(10) . .
C15 O5 H5 106.6(15) . .
K1 O6 H6 128.8(15) . .
K2 O6 K1 89.01(3) . .
K2 O6 H6 101.6(15) . .
C16 O6 K1 116.99(12) . .
C16 O6 K2 109.09(11) . .
C16 O6 H6 106.5(15) . .
C2 N1 C13 116.63(12) . .
C1 N1 C2 122.15(13) . .
C1 N1 C13 121.13(13) . .
C7 N2 K1 98.46(8) . .
C8 N2 K1 109.01(8) . .
C8 N2 C7 114.61(12) . .
C14 N2 K1 76.24(8) . .
C14 N2 C7 121.90(12) . .
C14 N2 C8 121.82(12) . .
N1 C2 H2A 108.5 . .
N1 C2 H2B 108.5 . .
N1 C2 C3 115.03(13) . .
H2A C2 H2B 107.5 . .
C3 C2 H2A 108.5 . .
C3 C2 H2B 108.5 . .
O1 C3 C2 111.01(12) . .
O1 C3 H3A 109.4 . .
O1 C3 H3B 109.4 . .
C2 C3 H3A 109.4 . .
C2 C3 H3B 109.4 . .
H3A C3 H3B 108.0 . .
O1 C4 H4A 109.7 . .
O1 C4 H4B 109.7 . .
O1 C4 C5 109.87(12) . .
H4A C4 H4B 108.2 . .
C5 C4 H4A 109.7 . .
C5 C4 H4B 109.7 . .
K1 C5 H5A 155.9(11) . .
K1 C5 H5B 89.8(12) . .
O2 C5 K1 46.05(6) . .
O2 C5 C4 109.62(12) . .
O2 C5 H5A 110.1(11) . .
O2 C5 H5B 111.6(12) . .
C4 C5 K1 81.95(8) . .
C4 C5 H5A 108.7(11) . .
C4 C5 H5B 111.4(11) . .
H5A C5 H5B 105.3(16) . .
K1 C6 H6A 83.9(11) . .
K1 C6 H6B 153.4(11) . .
O2 C6 K1 44.63(6) . .
O2 C6 C7 109.52(12) . .
O2 C6 H6A 109.6(11) . .
O2 C6 H6B 108.8(11) . .
C7 C6 K1 87.15(8) . .
C7 C6 H6A 111.7(11) . .
C7 C6 H6B 108.0(11) . .
H6A C6 H6B 109.2(15) . .
N2 C7 C6 116.32(12) . .
N2 C7 H7A 108.2 . .
N2 C7 H7B 108.2 . .
C6 C7 H7A 108.2 . .
C6 C7 H7B 108.2 . .
H7A C7 H7B 107.4 . .
N2 C8 H8A 108.7 . .
N2 C8 H8B 108.7 . .
N2 C8 C9 114.06(12) . .
H8A C8 H8B 107.6 . .
C9 C8 H8A 108.7 . .
C9 C8 H8B 108.7 . .
O3 C9 C8 109.72(12) . .
O3 C9 H9A 109.7 . .
O3 C9 H9B 109.7 . .
C8 C9 H9A 109.7 . .
C8 C9 H9B 109.7 . .
H9A C9 H9B 108.2 . .
O3 C10 H10A 110.0 . .
O3 C10 H10B 110.0 . .
O3 C10 C11 108.42(12) . .
H10A C10 H10B 108.4 . .
C11 C10 H10A 110.0 . .
C11 C10 H10B 110.0 . .
O4 C11 C10 107.99(12) . .
O4 C11 H11A 110.1 . .
O4 C11 H11B 110.1 . .
C10 C11 H11A 110.1 . .
C10 C11 H11B 110.1 . .
H11A C11 H11B 108.4 . .
O4 C12 H12A 110.4 . .
O4 C12 H12B 110.4 . .
O4 C12 C13 106.72(12) . .
H12A C12 H12B 108.6 . .
C13 C12 H12A 110.4 . .
C13 C12 H12B 110.4 . .
N1 C13 C12 113.56(12) . .
N1 C13 H13A 108.9 . .
N1 C13 H13B 108.9 . .
C12 C13 H13A 108.9 . .
C12 C13 H13B 108.9 . .
H13A C13 H13B 107.7 . .
S2 C1 S1 121.39(9) . .
N1 C1 S1 119.44(12) . .
N1 C1 S2 119.14(12) . .
S3 C14 K1 110.25(6) . .
S3 C14 S4 120.55(9) . .
S4 C14 K1 79.14(5) . .
N2 C14 K1 79.41(8) . .
N2 C14 S3 119.73(11) . .
N2 C14 S4 119.69(11) . .
K1 C15 H15A 148.5(14) . .
K1 C15 H15B 97.6(14) . .
K1 C15 H15C 73.8(13) . .
O5 C15 K1 45.15(7) . .
O5 C15 H15A 110.8(14) . .
O5 C15 H15B 106.9(14) . .
O5 C15 H15C 111.1(13) . .
H15A C15 H15B 110.8(19) . .
H15A C15 H15C 107.0(19) . .
H15B C15 H15C 110.2(19) . .
K2 C16 H16A 71.2(16) . .
K2 C16 H16B 150.7(15) . .
K2 C16 H16C 96.8(16) . .
O6 C16 K2 48.28(8) . .
O6 C16 H16A 109.8(16) . .
O6 C16 H16B 112.3(15) . .
O6 C16 H16C 107.9(16) . .
H16A C16 H16B 104(2) . .
H16A C16 H16C 112(2) . .
H16B C16 H16C 111(2) . .
K2 O7 H7 112(2) 2_676 .
C17 O7 K2 101.07(10) . 2_676
C17 O7 H7 107(2) . .
K2 C17 H17A 164.2(14) 2_676 .
K2 C17 H17B 84.3(15) 2_676 .
K2 C17 H17C 76.5(15) 2_676 .
O7 C17 K2 54.17(8) . 2_676
O7 C17 H17A 110.9(14) . .
O7 C17 H17B 110.1(15) . .
O7 C17 H17C 113.1(15) . .
H17A C17 H17B 108(2) . .
H17A C17 H17C 108.6(19) . .
H17B C17 H17C 106(2) . .

loop_
_geom_bond_atom_site_label_1
_geom_bond_atom_site_label_2
_geom_bond_distance
_geom_bond_site_symmetry_2
K1 S4 3.3447(5) .
K1 O1 2.8230(11) .
K1 O2 2.6948(11) .
K1 O3 2.8129(11) .
K1 O4 2.9576(11) .
K1 O5 2.7003(12) .
K1 O6 2.8119(12) .
K1 N2 3.2492(12) .
K1 C5 3.4802(16) .
K1 C6 3.5195(15) .
K1 C14 3.2106(14) .
K1 C15 3.5095(18) .
K2 K2 3.7736(6) 2_576
K2 S3 3.4064(5) 2_576
K2 S3 3.2837(5) .
K2 S4 3.1808(5) 2_576
K2 S4 3.3033(5) .
K2 O5 2.8833(12) .
K2 O6 2.7535(11) .
K2 C16 3.486(2) .
K2 O7 2.7541(13) 2_676
K2 C17 3.3339(19) 2_676
K2 H6 3.03(2) .
S1 C1 1.7193(16) .
S2 C1 1.7100(16) .
S3 K2 3.4064(5) 2_576
S3 C14 1.7160(15) .
S4 K2 3.1808(5) 2_576
S4 C14 1.7204(15) .
O1 C3 1.4289(17) .
O1 C4 1.4323(18) .
O2 C5 1.4236(17) .
O2 C6 1.4335(17) .
O3 C9 1.4355(17) .
O3 C10 1.4205(18) .
O4 C11 1.4227(18) .
O4 C12 1.4252(17) .
O5 C15 1.426(2) .
O5 H5 0.84(2) .
O6 C16 1.419(2) .
O6 H6 0.83(2) .
N1 C2 1.467(2) .
N1 C13 1.4677(19) .
N1 C1 1.3538(19) .
N2 C7 1.4766(18) .
N2 C8 1.4757(19) .
N2 C14 1.3627(19) .
C2 H2A 0.9700 .
C2 H2B 0.9700 .
C2 C3 1.516(2) .
C3 H3A 0.9700 .
C3 H3B 0.9700 .
C4 H4A 0.9700 .
C4 H4B 0.9700 .
C4 C5 1.503(2) .
C5 H5A 0.97(2) .
C5 H5B 0.96(2) .
C6 C7 1.5140(19) .
C6 H6A 0.992(19) .
C6 H6B 0.976(19) .
C7 H7A 0.9700 .
C7 H7B 0.9700 .
C8 H8A 0.9700 .
C8 H8B 0.9700 .
C8 C9 1.512(2) .
C9 H9A 0.9700 .
C9 H9B 0.9700 .
C10 H10A 0.9700 .
C10 H10B 0.9700 .
C10 C11 1.507(2) .
C11 H11A 0.9700 .
C11 H11B 0.9700 .
C12 H12A 0.9700 .
C12 H12B 0.9700 .
C12 C13 1.528(2) .
C13 H13A 0.9700 .
C13 H13B 0.9700 .
C15 H15A 0.94(2) .
C15 H15B 0.99(2) .
C15 H15C 0.98(2) .
C16 H16A 0.99(3) .
C16 H16B 1.01(3) .
C16 H16C 0.96(3) .
O7 K2 2.7541(13) 2_676
O7 C17 1.423(2) .
O7 H7 0.74(3) .
C17 K2 3.3339(19) 2_676
C17 H17A 0.96(2) .
C17 H17B 0.99(3) .
C17 H17C 0.96(3) .

loop_
_geom_torsion_atom_site_label_1
_geom_torsion_atom_site_label_2
_geom_torsion_atom_site_label_3
_geom_torsion_atom_site_label_4
_geom_torsion
_geom_torsion_site_symmetry_1
K1 S4 C14 S3 107.22(9) .
K1 S4 C14 N2 -71.05(11) .
K1 O1 C3 C2 40.53(16) .
K1 O1 C4 C5 -41.95(14) .
K1 O2 C5 C4 -56.63(14) .
K1 O2 C6 C7 64.26(13) .
K1 O3 C9 C8 75.90(13) .
K1 O3 C10 C11 -34.96(16) .
K1 O4 C11 C10 -60.76(13) .
K1 O4 C12 C13 60.81(13) .
K1 O6 C16 K2 98.97(9) .
K1 N2 C7 C6 40.05(13) .
K1 N2 C8 C9 8.97(14) .
K1 N2 C14 S3 -107.38(10) .
K1 N2 C14 S4 70.91(9) .
K1 C6 C7 N2 -36.03(12) .
K2 S3 C14 K1 53.72(5) .
K2 S3 C14 K1 122.54(5) 2_576
K2 S3 C14 S4 -35.40(8) .
K2 S3 C14 S4 33.42(8) 2_576
K2 S3 C14 N2 142.87(11) .
K2 S3 C14 N2 -148.31(11) 2_576
K2 S4 C14 K1 -143.09(2) 2_576
K2 S4 C14 K1 -72.026(19) .
K2 S4 C14 S3 35.19(8) .
K2 S4 C14 S3 -35.88(8) 2_576
K2 S4 C14 N2 -143.08(11) .
K2 S4 C14 N2 145.85(11) 2_576
K2 O5 C15 K1 109.29(13) .
O1 C4 C5 K1 30.77(10) .
O1 C4 C5 O2 68.16(16) .
O2 C6 C7 N2 -75.35(16) .
O3 C10 C11 O4 64.29(16) .
O4 C12 C13 N1 -142.00(13) .
N1 C2 C3 O1 68.27(16) .
N2 C8 C9 O3 -52.91(17) .
C2 N1 C13 C12 100.55(15) .
C2 N1 C1 S1 -3.48(19) .
C2 N1 C1 S2 178.25(11) .
C3 O1 C4 C5 174.74(12) .
C4 O1 C3 C2 177.12(12) .
C5 O2 C6 K1 127.07(13) .
C5 O2 C6 C7 -168.68(12) .
C6 O2 C5 K1 -128.05(13) .
C6 O2 C5 C4 175.32(12) .
C7 N2 C8 C9 118.17(14) .
C7 N2 C14 K1 -91.48(11) .
C7 N2 C14 S3 161.14(10) .
C7 N2 C14 S4 -20.58(18) .
C8 N2 C7 C6 -75.44(16) .
C8 N2 C14 K1 104.05(12) .
C8 N2 C14 S3 -3.33(18) .
C8 N2 C14 S4 174.95(10) .
C9 O3 C10 C11 -170.55(13) .
C10 O3 C9 C8 -143.82(13) .
C11 O4 C12 C13 -177.86(12) .
C12 O4 C11 C10 177.62(12) .
C13 N1 C2 C3 -95.76(16) .
C13 N1 C1 S1 -179.86(11) .
C13 N1 C1 S2 1.87(19) .
C1 N1 C2 C3 87.71(17) .
C1 N1 C13 C12 -82.87(17) .
C14 N2 C7 C6 119.05(15) .
C14 N2 C8 C9 -76.31(17) .
